data_7153901
loop_
_publ_author_name
'Weber, Anna K.'
'Schachtner, Josef'
'Fichtler, Robert'
'Leermann, Timo M.'
'Neud\"orfl, J\"org M'
'Jacobi von Wangelin, Axel'

_publ_section_title
;
 Modular synthesis of cyclic cis- and trans-1,2-diamine derivatives.
;
_journal_issue 28
_journal_name_full 'Organic &amp; biomolecular chemistry'
_journal_page_first 5267
_journal_page_last 5277
_journal_paper_doi 10.1039/c4ob00913d
_journal_volume 12
_journal_year 2014
_chemical_formula_moiety 'C15 H18 N2 O3'
_chemical_formula_sum 'C15 H18 N2 O3'
_chemical_formula_weight 274.31
_chemical_name_systematic
; 
 ? 
;
_space_group_IT_number 15
_symmetry_cell_setting monoclinic
_symmetry_space_group_name_Hall '-C 2yc'
_symmetry_space_group_name_H-M 'C 1 2/c 1'
_atom_sites_solution_hydrogens geom
_atom_sites_solution_primary direct
_atom_sites_solution_secondary difmap
_audit_creation_method SHELXL-97
_cell_angle_alpha 90.00
_cell_angle_beta 90.632(4)
_cell_angle_gamma 90.00
_cell_formula_units_Z 8
_cell_length_a 19.0719(12)
_cell_length_b 5.2738(3)
_cell_length_c 27.2994(14)
_cell_measurement_reflns_used 7864
_cell_measurement_temperature 100(2)
_cell_measurement_theta_max 27.00
_cell_measurement_theta_min 1.49
_cell_volume 2745.6(3)
_computing_cell_refinement 'Nonius DENZO (Otwinowski, Minor 1997)'
_computing_data_collection 'Nonius COLLECT'
_computing_data_reduction 'Nonius DENZO (Otwinowski, Minor 1997)'
_computing_molecular_graphics 'SCHAKAL99 (E. Keller 1999)'
_computing_publication_material 'PLATON (A. L. Spek 1980-2004)'
_computing_structure_refinement 'SHELXL-97 (Sheldrick, 1997)'
_computing_structure_solution 'SHELXS-97 (Sheldrick, 1997)'
_diffrn_ambient_temperature 100(2)
_diffrn_measured_fraction_theta_full 0.999
_diffrn_measured_fraction_theta_max 0.999
_diffrn_measurement_device_type 'Nonius KappaCCD'
_diffrn_measurement_method Phi/Omega-Scans
_diffrn_radiation_monochromator graphite
_diffrn_radiation_source 'fine-focus sealed tube'
_diffrn_radiation_type MoK\a
_diffrn_radiation_wavelength 0.71073
_diffrn_reflns_av_R_equivalents 0.0540
_diffrn_reflns_av_sigmaI/netI 0.0617
_diffrn_reflns_limit_h_max 24
_diffrn_reflns_limit_h_min -24
_diffrn_reflns_limit_k_max 6
_diffrn_reflns_limit_k_min -6
_diffrn_reflns_limit_l_max 34
_diffrn_reflns_limit_l_min -34
_diffrn_reflns_number 7864
_diffrn_reflns_theta_full 27.00
_diffrn_reflns_theta_max 27.00
_diffrn_reflns_theta_min 1.49
_exptl_absorpt_coefficient_mu 0.093
_exptl_absorpt_correction_type none
_exptl_crystal_colour colourless
_exptl_crystal_density_diffrn 1.327
_exptl_crystal_density_method 'not measured'
_exptl_crystal_description prism
_exptl_crystal_F_000 1168
_exptl_crystal_size_max .15
_exptl_crystal_size_mid .07
_exptl_crystal_size_min .03
_refine_diff_density_max 0.419
_refine_diff_density_min -0.234
_refine_diff_density_rms 0.051
_refine_ls_extinction_method none
_refine_ls_goodness_of_fit_ref 1.042
_refine_ls_hydrogen_treatment mixed
_refine_ls_matrix_type full
_refine_ls_number_parameters 187
_refine_ls_number_reflns 3000
_refine_ls_number_restraints 0
_refine_ls_restrained_S_all 1.042
_refine_ls_R_factor_all 0.0948
_refine_ls_R_factor_gt 0.0540
_refine_ls_shift/su_max 0.002
_refine_ls_shift/su_mean 0.000
_refine_ls_structure_factor_coef Fsqd
_refine_ls_weighting_details 'calc w=1/[\s^2^(Fo^2^)+(0.0693P)^2^+0.7113P] where P=(Fo^2^+2Fc^2^)/3'
_refine_ls_weighting_scheme calc
_refine_ls_wR_factor_gt 0.1300
_refine_ls_wR_factor_ref 0.1456
_reflns_number_gt 1938
_reflns_number_total 3000
_reflns_threshold_expression >2sigma(I)
_cod_data_source_file c4ob00913d2.cif
_cod_data_source_block akwe269_1
_cod_depositor_comments 'Adding full bibliography for 7153898--7153901.cif.'
_cod_original_sg_symbol_H-M C2/c
_cod_database_code 7153901

loop_
_symmetry_equiv_pos_as_xyz
'x, y, z'
'-x, y, -z+1/2'
'x+1/2, y+1/2, z'
'-x+1/2, y+1/2, -z+1/2'
'-x, -y, -z'
'x, -y, z-1/2'
'-x+1/2, -y+1/2, -z'
'x+1/2, -y+1/2, z-1/2'

loop_
_atom_site_label
_atom_site_type_symbol
_atom_site_fract_x
_atom_site_fract_y
_atom_site_fract_z
_atom_site_U_iso_or_equiv
_atom_site_adp_type
_atom_site_occupancy
_atom_site_symmetry_multiplicity
_atom_site_calc_flag
_atom_site_refinement_flags
O1 O 0.16795(9) 1.2672(3) 0.13160(5) 0.0409(4) Uani 1 1 d .
O2 O 0.23949(8) 0.9603(3) 0.11791(6) 0.0486(5) Uani 1 1 d .
O3 O 0.13969(8) 1.2996(3) 0.01176(5) 0.0332(4) Uani 1 1 d .
N1 N 0.18035(9) 1.0443(3) 0.12277(6) 0.0297(4) Uani 1 1 d .
N2 N 0.12442(9) 0.8825(4) 0.02754(6) 0.0269(4) Uani 1 1 d .
C1 C 0.12052(11) 0.8611(4) 0.11767(7) 0.0320(5) Uani 1 1 d .
H1 H 0.1398 0.6851 0.1155 0.038 Uiso 1 1 calc R
C2 C 0.08011(11) 0.9222(4) 0.06974(7) 0.0283(5) Uani 1 1 d .
H2 H 0.0652 1.1039 0.0705 0.034 Uiso 1 1 calc R
C3 C 0.15088(11) 1.0768(4) 0.00080(7) 0.0274(5) Uani 1 1 d .
C4 C 0.19345(11) 1.0031(5) -0.04269(7) 0.0374(6) Uani 1 1 d .
H4A H 0.1710 1.0684 -0.0726 0.056 Uiso 1 1 calc R
H4B H 0.1965 0.8178 -0.0446 0.056 Uiso 1 1 calc R
H4C H 0.2407 1.0746 -0.0394 0.056 Uiso 1 1 calc R
C5 C 0.01599(11) 0.7580(4) 0.06701(7) 0.0292(5) Uani 1 1 d .
H5 H -0.0063 0.7392 0.0359 0.035 Uiso 1 1 calc R
C6 C -0.01224(11) 0.6364(4) 0.10478(7) 0.0272(5) Uani 1 1 d .
C7 C 0.01776(11) 0.6638(4) 0.15594(7) 0.0287(5) Uani 1 1 d .
H7A H 0.0400 0.5016 0.1657 0.034 Uiso 1 1 calc R
H7B H -0.0211 0.6970 0.1788 0.034 Uiso 1 1 calc R
C8 C 0.07195(11) 0.8766(4) 0.16097(7) 0.0324(5) Uani 1 1 d .
H8 H 0.0458 1.0401 0.1578 0.039 Uiso 1 1 calc R
C9 C 0.10858(11) 0.8812(4) 0.21058(7) 0.0289(5) Uani 1 1 d .
C10 C 0.09463(12) 1.0765(4) 0.24305(8) 0.0358(6) Uani 1 1 d .
H10 H 0.0624 1.2059 0.2338 0.043 Uiso 1 1 calc R
C11 C 0.12696(13) 1.0859(5) 0.28872(8) 0.0395(6) Uani 1 1 d .
H11 H 0.1166 1.2210 0.3105 0.047 Uiso 1 1 calc R
C12 C 0.17390(12) 0.9010(4) 0.30269(7) 0.0346(5) Uani 1 1 d .
H12 H 0.1959 0.9078 0.3340 0.042 Uiso 1 1 calc R
C13 C 0.18876(12) 0.7058(5) 0.27094(8) 0.0354(5) Uani 1 1 d .
H13 H 0.2212 0.5776 0.2804 0.043 Uiso 1 1 calc R
C14 C 0.15663(12) 0.6956(4) 0.22512(8) 0.0341(5) Uani 1 1 d .
H14 H 0.1675 0.5607 0.2034 0.041 Uiso 1 1 calc R
C15 C -0.07414(11) 0.4639(5) 0.09893(7) 0.0355(5) Uani 1 1 d .
H15A H -0.0905 0.4672 0.0648 0.053 Uiso 1 1 calc R
H15B H -0.1119 0.5210 0.1203 0.053 Uiso 1 1 calc R
H15C H -0.0605 0.2906 0.1078 0.053 Uiso 1 1 calc R
H1A H 0.1326(11) 0.733(5) 0.0189(7) 0.027(6) Uiso 1 1 d .

loop_
_atom_site_aniso_label
_atom_site_aniso_U_11
_atom_site_aniso_U_22
_atom_site_aniso_U_33
_atom_site_aniso_U_23
_atom_site_aniso_U_13
_atom_site_aniso_U_12
O1 0.0606(11) 0.0185(9) 0.0435(9) -0.0044(7) -0.0088(8) -0.0017(8)
O2 0.0399(10) 0.0483(12) 0.0577(10) -0.0101(9) 0.0073(8) 0.0041(9)
O3 0.0433(10) 0.0211(9) 0.0352(8) 0.0011(6) 0.0021(7) -0.0037(7)
N1 0.0370(11) 0.0267(11) 0.0255(9) -0.0015(8) 0.0007(8) -0.0074(9)
N2 0.0366(11) 0.0180(10) 0.0262(9) -0.0013(8) 0.0029(8) -0.0019(8)
C1 0.0385(13) 0.0254(12) 0.0321(11) -0.0011(9) -0.0019(9) -0.0083(10)
C2 0.0374(12) 0.0209(12) 0.0266(10) 0.0008(8) 0.0031(9) -0.0024(9)
C3 0.0273(11) 0.0278(13) 0.0269(10) 0.0006(9) -0.0071(8) -0.0045(10)
C4 0.0403(13) 0.0369(14) 0.0350(11) -0.0028(10) 0.0063(10) -0.0091(11)
C5 0.0341(12) 0.0275(12) 0.0259(10) -0.0020(9) -0.0011(9) 0.0003(10)
C6 0.0301(11) 0.0224(11) 0.0292(10) -0.0003(9) 0.0000(9) -0.0001(9)
C7 0.0348(12) 0.0224(12) 0.0289(10) 0.0014(9) 0.0035(9) -0.0020(9)
C8 0.0356(13) 0.0293(13) 0.0321(11) 0.0019(10) -0.0014(9) -0.0040(10)
C9 0.0328(12) 0.0276(12) 0.0263(10) 0.0037(9) 0.0003(9) -0.0063(9)
C10 0.0418(13) 0.0313(14) 0.0345(11) 0.0042(10) 0.0059(10) 0.0073(11)
C11 0.0581(16) 0.0308(14) 0.0298(11) -0.0030(10) 0.0072(11) 0.0006(12)
C12 0.0422(13) 0.0380(14) 0.0235(10) 0.0013(10) -0.0013(9) -0.0101(11)
C13 0.0376(13) 0.0356(14) 0.0330(11) 0.0040(10) -0.0040(10) 0.0042(11)
C14 0.0455(14) 0.0258(13) 0.0310(11) -0.0037(9) -0.0002(10) -0.0006(11)
C15 0.0408(13) 0.0329(13) 0.0326(11) 0.0044(10) -0.0018(10) -0.0070(11)

loop_
_atom_type_symbol
_atom_type_description
_atom_type_scat_dispersion_real
_atom_type_scat_dispersion_imag
_atom_type_scat_source
C C 0.0033 0.0016 'International Tables Vol C Tables 4.2.6.8 and 6.1.1.4'
H H 0.0000 0.0000 'International Tables Vol C Tables 4.2.6.8 and 6.1.1.4'
N N 0.0061 0.0033 'International Tables Vol C Tables 4.2.6.8 and 6.1.1.4'
O O 0.0106 0.0060 'International Tables Vol C Tables 4.2.6.8 and 6.1.1.4'

loop_
_geom_angle_atom_site_label_1
_geom_angle_atom_site_label_2
_geom_angle_atom_site_label_3
_geom_angle
O2 N1 O1 123.45(18)
O2 N1 C1 117.32(18)
O1 N1 C1 119.24(19)
C3 N2 C2 122.75(19)
C3 N2 H1A 119.2(14)
C2 N2 H1A 118.0(14)
N1 C1 C8 111.37(16)
N1 C1 C2 108.42(16)
C8 C1 C2 110.28(18)
N1 C1 H1 108.9
C8 C1 H1 108.9
C2 C1 H1 108.9
N2 C2 C5 111.05(16)
N2 C2 C1 110.66(17)
C5 C2 C1 108.69(16)
N2 C2 H2 108.8
C5 C2 H2 108.8
C1 C2 H2 108.8
O3 C3 N2 121.50(19)
O3 C3 C4 122.51(19)
N2 C3 C4 115.99(19)
C3 C4 H4A 109.5
C3 C4 H4B 109.5
H4A C4 H4B 109.5
C3 C4 H4C 109.5
H4A C4 H4C 109.5
H4B C4 H4C 109.5
C6 C5 C2 125.14(18)
C6 C5 H5 117.4
C2 C5 H5 117.4
C5 C6 C15 122.30(18)
C5 C6 C7 121.14(19)
C15 C6 C7 116.56(17)
C6 C7 C8 113.68(17)
C6 C7 H7A 108.8
C8 C7 H7A 108.8
C6 C7 H7B 108.8
C8 C7 H7B 108.8
H7A C7 H7B 107.7
C1 C8 C9 114.76(18)
C1 C8 C7 108.01(17)
C9 C8 C7 113.30(17)
C1 C8 H8 106.8
C9 C8 H8 106.8
C7 C8 H8 106.8
C10 C9 C14 117.98(19)
C10 C9 C8 119.5(2)
C14 C9 C8 122.49(19)
C11 C10 C9 121.0(2)
C11 C10 H10 119.5
C9 C10 H10 119.5
C12 C11 C10 120.4(2)
C12 C11 H11 119.8
C10 C11 H11 119.8
C11 C12 C13 119.6(2)
C11 C12 H12 120.2
C13 C12 H12 120.2
C12 C13 C14 120.3(2)
C12 C13 H13 119.9
C14 C13 H13 119.9
C13 C14 C9 120.7(2)
C13 C14 H14 119.6
C9 C14 H14 119.6
C6 C15 H15A 109.5
C6 C15 H15B 109.5
H15A C15 H15B 109.5
C6 C15 H15C 109.5
H15A C15 H15C 109.5
H15B C15 H15C 109.5

loop_
_geom_bond_atom_site_label_1
_geom_bond_atom_site_label_2
_geom_bond_distance
O1 N1 1.223(2)
O2 N1 1.220(2)
O3 C3 1.232(2)
N1 C1 1.501(3)
N2 C3 1.358(3)
N2 C2 1.451(3)
N2 H1A 0.84(2)
C1 C8 1.512(3)
C1 C2 1.545(3)
C1 H1 1.0000
C2 C5 1.500(3)
C2 H2 1.0000
C3 C4 1.497(3)
C4 H4A 0.9800
C4 H4B 0.9800
C4 H4C 0.9800
C5 C6 1.333(3)
C5 H5 0.9500
C6 C15 1.498(3)
C6 C7 1.510(3)
C7 C8 1.531(3)
C7 H7A 0.9900
C7 H7B 0.9900
C8 C9 1.517(3)
C8 H8 1.0000
C9 C10 1.387(3)
C9 C14 1.396(3)
C10 C11 1.386(3)
C10 H10 0.9500
C11 C12 1.375(3)
C11 H11 0.9500
C12 C13 1.377(3)
C12 H12 0.9500
C13 C14 1.388(3)
C13 H13 0.9500
C14 H14 0.9500
C15 H15A 0.9800
C15 H15B 0.9800
C15 H15C 0.9800

loop_
_geom_torsion_atom_site_label_1
_geom_torsion_atom_site_label_2
_geom_torsion_atom_site_label_3
_geom_torsion_atom_site_label_4
_geom_torsion
O2 N1 C1 C8 128.26(19)
O1 N1 C1 C8 -51.5(2)
O2 N1 C1 C2 -110.2(2)
O1 N1 C1 C2 70.0(2)
C3 N2 C2 C5 131.7(2)
C3 N2 C2 C1 -107.5(2)
N1 C1 C2 N2 63.7(2)
C8 C1 C2 N2 -174.16(17)
N1 C1 C2 C5 -174.15(16)
C8 C1 C2 C5 -52.0(2)
C2 N2 C3 O3 1.6(3)
C2 N2 C3 C4 -177.82(17)
N2 C2 C5 C6 139.7(2)
C1 C2 C5 C6 17.7(3)
C2 C5 C6 C15 -176.6(2)
C2 C5 C6 C7 2.6(3)
C5 C6 C7 C8 11.1(3)
C15 C6 C7 C8 -169.72(18)
N1 C1 C8 C9 -46.0(3)
C2 C1 C8 C9 -166.37(18)
N1 C1 C8 C7 -173.39(17)
C2 C1 C8 C7 66.2(2)
C6 C7 C8 C1 -44.3(2)
C6 C7 C8 C9 -172.59(18)
C1 C8 C9 C10 125.3(2)
C7 C8 C9 C10 -110.0(2)
C1 C8 C9 C14 -54.4(3)
C7 C8 C9 C14 70.3(3)
C14 C9 C10 C11 -0.5(3)
C8 C9 C10 C11 179.7(2)
C9 C10 C11 C12 0.2(3)
C10 C11 C12 C13 0.1(3)
C11 C12 C13 C14 0.0(3)
C12 C13 C14 C9 -0.4(3)
C10 C9 C14 C13 0.6(3)
C8 C9 C14 C13 -179.7(2)
